data_2214633
loop_
_publ_author_name
'Boyle, Grant A.'
'Govender, Thavendran'
'Kruger, Hendrik G.'
'Maguire, Glenn E. M.'
'Naicker, Tricia'

_publ_section_title
;
 (<i>S</i>)-(+)-2-Formamido-4-methylpentanoic acid
;
_journal_coeditor_code EZ2086
_journal_issue 8
_journal_name_full 'Acta Crystallographica Section E'
_journal_page_first o3445
_journal_page_last o3445
_journal_paper_doi 10.1107/S1600536807032503
_journal_volume 63
_journal_year 2007
_chemical_formula_iupac 'C7 H13 N O3'
_chemical_formula_moiety 'C7 H13 N O3'
_chemical_formula_sum 'C7 H13 N O3'
_chemical_formula_weight 159.18
_chemical_name_systematic
;
(<i>S</i>)-(+)-2-Formamido-4-methylpentanoic acid
;
_space_group_IT_number 19
_symmetry_cell_setting orthorhombic
_symmetry_space_group_name_Hall 'P 2ac 2ab'
_symmetry_space_group_name_H-M 'P 21 21 21'
_atom_sites_solution_hydrogens geom
_atom_sites_solution_primary direct
_atom_sites_solution_secondary difmap
_audit_creation_method SHELXL97
_cell_angle_alpha 90.00
_cell_angle_beta 90.00
_cell_angle_gamma 90.00
_cell_formula_units_Z 4
_cell_length_a 9.6041(7)
_cell_length_b 10.0758(7)
_cell_length_c 9.2936(6)
_cell_measurement_reflns_used 5368
_cell_measurement_temperature 293(2)
_cell_measurement_theta_max 27.92
_cell_measurement_theta_min 2.93
_cell_volume 899.33(11)
_computing_cell_refinement APEX2
_computing_data_collection 'APEX2 (Bruker, 2005)'
_computing_data_reduction 'SAINT (Bruker, 2005)'
_computing_molecular_graphics 'Mercury (Bruno <i>et al.</i>,  2002)'
_computing_publication_material 'WinGX (Farrugia, 1999)'
_computing_structure_refinement 'SHELXL97 (Sheldrick, 1997)'
_computing_structure_solution 'SHELXS97 (Sheldrick, 1997)'
_diffrn_ambient_temperature 293(2)
_diffrn_measured_fraction_theta_full 1.000
_diffrn_measured_fraction_theta_max 1.000
_diffrn_measurement_device_type 'Bruker APEXII CCD area-detector'
_diffrn_measurement_method '\f and \w'
_diffrn_radiation_monochromator graphite
_diffrn_radiation_source 'fine-focus sealed tube'
_diffrn_radiation_type MoK\a
_diffrn_radiation_wavelength 0.71073
_diffrn_reflns_av_R_equivalents 0.0519
_diffrn_reflns_av_sigmaI/netI 0.0190
_diffrn_reflns_limit_h_max 11
_diffrn_reflns_limit_h_min -11
_diffrn_reflns_limit_k_max 12
_diffrn_reflns_limit_k_min -12
_diffrn_reflns_limit_l_max 11
_diffrn_reflns_limit_l_min -11
_diffrn_reflns_number 10153
_diffrn_reflns_theta_full 25.99
_diffrn_reflns_theta_max 25.99
_diffrn_reflns_theta_min 2.93
_exptl_absorpt_coefficient_mu 0.091
_exptl_absorpt_correction_type none
_exptl_crystal_colour colourless
_exptl_crystal_density_diffrn 1.176
_exptl_crystal_density_method 'not measured'
_exptl_crystal_description block
_exptl_crystal_F_000 344
_exptl_crystal_size_max 0.36
_exptl_crystal_size_mid 0.25
_exptl_crystal_size_min 0.24
_refine_diff_density_max 0.115
_refine_diff_density_min -0.138
_refine_ls_extinction_coef 0.029(5)
_refine_ls_extinction_expression Fc^*^=kFc[1+0.001xFc^2^\l^3^/sin(2\q)]^-1/4^
_refine_ls_extinction_method 'SHELXL97 (Sheldrick, 1997)'
_refine_ls_goodness_of_fit_ref 1.036
_refine_ls_hydrogen_treatment constr
_refine_ls_matrix_type full
_refine_ls_number_parameters 104
_refine_ls_number_reflns 1044
_refine_ls_number_restraints 0
_refine_ls_restrained_S_all 1.036
_refine_ls_R_factor_all 0.0331
_refine_ls_R_factor_gt 0.0309
_refine_ls_shift/su_max 0.005
_refine_ls_shift/su_mean 0.001
_refine_ls_structure_factor_coef Fsqd
_refine_ls_weighting_details 'calc w = 1/[\s^2^(Fo^2^)+(0.0552P)^2^+0.0822P] where P=(Fo^2^+2Fc^2^)/3'
_refine_ls_weighting_scheme calc
_refine_ls_wR_factor_gt 0.0846
_refine_ls_wR_factor_ref 0.0863
_reflns_number_gt 970
_reflns_number_total 1044
_reflns_threshold_expression I>2\s(I)
_cod_data_source_file ez2086.cif
_cod_data_source_block I
_cod_database_code 2214633
_cod_database_fobs_code 2214633

loop_
_symmetry_equiv_pos_as_xyz
'x, y, z'
'-x+1/2, -y, z+1/2'
'x+1/2, -y+1/2, -z'
'-x, y+1/2, -z+1/2'

loop_
_atom_site_type_symbol
_atom_site_label
_atom_site_fract_x
_atom_site_fract_y
_atom_site_fract_z
_atom_site_U_iso_or_equiv
_atom_site_adp_type
_atom_site_calc_flag
_atom_site_refinement_flags
_atom_site_occupancy
C C1 0.86041(18) 0.92357(15) -0.02094(17) 0.0387(4) Uani d . 1
C C2 0.75039(17) 1.03083(14) -0.00238(17) 0.0359(4) Uani d . 1
H H2 0.7124 1.0530 -0.0972 0.043 Uiso calc R 1
C C3 0.81824(17) 1.15467(17) 0.0609(2) 0.0425(4) Uani d . 1
H H3A 0.8415 1.1372 0.1607 0.051 Uiso calc R 1
H H3B 0.9046 1.1713 0.0099 0.051 Uiso calc R 1
C C4 0.7290(2) 1.27972(16) 0.0541(2) 0.0470(4) Uani d . 1
H H4 0.6357 1.2573 0.0891 0.056 Uiso calc R 1
C C5 0.7892(3) 1.3853(2) 0.1529(3) 0.0833(8) Uani d . 1
H H5A 0.7370 1.4660 0.1425 0.125 Uiso calc R 1
H H5B 0.8847 1.4012 0.1277 0.125 Uiso calc R 1
H H5C 0.7840 1.3554 0.2508 0.125 Uiso calc R 1
C C6 0.7153(3) 1.3315(2) -0.0977(2) 0.0714(7) Uani d . 1
H H6A 0.6658 1.2680 -0.1552 0.107 Uiso calc R 1
H H6B 0.8062 1.3457 -0.1376 0.107 Uiso calc R 1
H H6C 0.6650 1.4139 -0.0966 0.107 Uiso calc R 1
C C7 0.55756(19) 0.88674(18) 0.0536(2) 0.0473(4) Uani d . 1
H H7 0.4891 0.8601 0.1182 0.057 Uiso calc R 1
N N1 0.63713(14) 0.98712(13) 0.08936(14) 0.0400(3) Uani d . 1
H H1 0.6219 1.0280 0.1690 0.048 Uiso calc R 1
O O1 0.88610(16) 0.85843(14) 0.09708(13) 0.0571(4) Uani d . 1
H H1A 0.9464 0.8025 0.0817 0.086 Uiso calc R 1
O O2 0.92108(15) 0.90574(14) -0.13295(13) 0.0551(4) Uani d . 1
O O3 0.56841(16) 0.82565(13) -0.06075(14) 0.0594(4) Uani d . 1

loop_
_atom_site_aniso_label
_atom_site_aniso_U_11
_atom_site_aniso_U_22
_atom_site_aniso_U_33
_atom_site_aniso_U_12
_atom_site_aniso_U_13
_atom_site_aniso_U_23
C1 0.0453(9) 0.0377(8) 0.0332(8) 0.0031(7) -0.0015(7) 0.0019(6)
C2 0.0408(8) 0.0339(8) 0.0331(8) 0.0015(7) 0.0003(7) 0.0010(6)
C3 0.0418(8) 0.0386(8) 0.0470(9) -0.0026(7) -0.0060(8) -0.0008(8)
C4 0.0540(10) 0.0344(8) 0.0525(10) -0.0010(8) 0.0002(9) 0.0002(7)
C5 0.118(2) 0.0465(11) 0.0858(16) 0.0005(13) -0.0184(17) -0.0188(12)
C6 0.0996(17) 0.0487(11) 0.0657(14) 0.0070(12) -0.0080(13) 0.0137(10)
C7 0.0509(10) 0.0458(9) 0.0450(9) -0.0090(8) 0.0084(8) 0.0010(8)
N1 0.0457(7) 0.0373(7) 0.0368(7) -0.0012(6) 0.0055(6) -0.0052(6)
O1 0.0795(9) 0.0556(8) 0.0361(6) 0.0296(7) 0.0052(6) 0.0085(6)
O2 0.0637(8) 0.0651(8) 0.0364(6) 0.0222(7) 0.0098(6) 0.0078(6)
O3 0.0778(9) 0.0524(7) 0.0481(7) -0.0269(7) 0.0121(7) -0.0115(6)

loop_
_atom_type_symbol
_atom_type_description
_atom_type_scat_dispersion_real
_atom_type_scat_dispersion_imag
_atom_type_scat_source
C C 0.0033 0.0000 'International Tables Vol C Tables 4.2.6.8 and 6.1.1.4'
H H 0.0000 0.0000 'International Tables Vol C Tables 4.2.6.8 and 6.1.1.4'
N N 0.0061 0.0000 'International Tables Vol C Tables 4.2.6.8 and 6.1.1.4'
O O 0.0106 0.0000 'International Tables Vol C Tables 4.2.6.8 and 6.1.1.4'

loop_
_geom_angle_atom_site_label_1
_geom_angle_atom_site_label_2
_geom_angle_atom_site_label_3
_geom_angle
O2 C1 O1 124.09(15)
O2 C1 C2 122.62(14)
O1 C1 C2 113.22(14)
N1 C2 C1 111.83(13)
N1 C2 C3 110.01(13)
C1 C2 C3 109.15(14)
N1 C2 H2 108.6
C1 C2 H2 108.6
C3 C2 H2 108.6
C4 C3 C2 114.83(13)
C4 C3 H3A 108.6
C2 C3 H3A 108.6
C4 C3 H3B 108.6
C2 C3 H3B 108.6
H3A C3 H3B 107.5
C6 C4 C5 110.82(18)
C6 C4 C3 111.91(16)
C5 C4 C3 109.87(17)
C6 C4 H4 108.0
C5 C4 H4 108.0
C3 C4 H4 108.0
C4 C5 H5A 109.5
C4 C5 H5B 109.5
H5A C5 H5B 109.5
C4 C5 H5C 109.5
H5A C5 H5C 109.5
H5B C5 H5C 109.5
C4 C6 H6A 109.5
C4 C6 H6B 109.5
H6A C6 H6B 109.5
C4 C6 H6C 109.5
H6A C6 H6C 109.5
H6B C6 H6C 109.5
O3 C7 N1 123.68(17)
O3 C7 H7 118.2
N1 C7 H7 118.2
C7 N1 C2 121.51(14)
C7 N1 H1 119.2
C2 N1 H1 119.2
C1 O1 H1A 109.5

loop_
_geom_bond_atom_site_label_1
_geom_bond_atom_site_label_2
_geom_bond_distance
C1 O2 1.206(2)
C1 O1 1.3018(19)
C1 C2 1.521(2)
C2 N1 1.451(2)
C2 C3 1.526(2)
C2 H2 0.9800
C3 C4 1.525(2)
C3 H3A 0.9700
C3 H3B 0.9700
C4 C6 1.510(3)
C4 C5 1.519(3)
C4 H4 0.9800
C5 H5A 0.9600
C5 H5B 0.9600
C5 H5C 0.9600
C6 H6A 0.9600
C6 H6B 0.9600
C6 H6C 0.9600
C7 O3 1.233(2)
C7 N1 1.310(2)
C7 H7 0.9300
N1 H1 0.8600
O1 H1A 0.8200

loop_
_geom_hbond_atom_site_label_D
_geom_hbond_atom_site_label_H
_geom_hbond_atom_site_label_A
_geom_hbond_site_symmetry_A
_geom_hbond_distance_DH
_geom_hbond_distance_HA
_geom_hbond_distance_DA
_geom_hbond_angle_DHA
N1 H1 O2 2_675 0.86 2.00 2.8527(18) 171
O1 H1A O3 3_565 0.82 1.76 2.5729(18) 175

loop_
_geom_torsion_atom_site_label_1
_geom_torsion_atom_site_label_2
_geom_torsion_atom_site_label_3
_geom_torsion_atom_site_label_4
_geom_torsion
O2 C1 C2 N1 142.92(17)
O1 C1 C2 N1 -40.1(2)
O2 C1 C2 C3 -95.1(2)
O1 C1 C2 C3 81.89(18)
N1 C2 C3 C4 -70.11(19)
C1 C2 C3 C4 166.83(14)
C2 C3 C4 C6 -71.2(2)
C2 C3 C4 C5 165.23(18)
O3 C7 N1 C2 -2.9(3)
C1 C2 N1 C7 -62.4(2)
C3 C2 N1 C7 176.11(15)

loop_
_cod_related_entry_id
_cod_related_entry_database
_cod_related_entry_code
1 ChemSpider 8055892
